data_2243532
loop_
_publ_author_name
'Kanno, Takatoshi'
'Takase, Tsugiko'
'Oyama, Dai'

_publ_section_title
;
 Synthesis and crystal structures of manganese(I) carbonyl complexes
 bearing ester-substituted \a-diimine ligands
;
_journal_coeditor_code DJ2012
_journal_issue 9
_journal_name_full 'Acta Crystallographica Section E'
_journal_page_first 1433
_journal_page_last 1436
_journal_paper_doi 10.1107/S2056989020010750
_journal_volume 76
_journal_year 2020
_chemical_formula_iupac '[Mn Br (C24 H20 N2 O4) (C O)3]'
_chemical_formula_moiety 'C27 H20 Br Mn N2 O7'
_chemical_formula_sum 'C27 H20 Br Mn N2 O7'
_chemical_formula_weight 619.31
_chemical_name_systematic
;
<i>fac</i>-Bromidotricarbonyl(diethyl
2,2'-biquinoline-4,4'-dicarboxylate-\k^2^<i>N</i>,<i>N</i>')manganese(I)
;
_space_group_crystal_system monoclinic
_space_group_IT_number 14
_space_group_name_Hall '-P 2ybc'
_space_group_name_H-M_alt 'P 1 21/c 1'
_atom_sites_solution_hydrogens geom
_atom_sites_solution_primary direct
_atom_sites_solution_secondary difmap
_cell_angle_alpha 90.0000
_cell_angle_beta 95.794(2)
_cell_angle_gamma 90.0000
_cell_formula_units_Z 4
_cell_length_a 8.8953(9)
_cell_length_b 12.0086(13)
_cell_length_c 23.790(3)
_cell_measurement_reflns_used 9084
_cell_measurement_temperature 93
_cell_measurement_theta_max 27.66
_cell_measurement_theta_min 3.01
_cell_volume 2528.3(5)
_computing_cell_refinement
;
PROCESS-AUTO (Rigaku, 1998)
;
_computing_data_collection
;
PROCESS-AUTO (Rigaku, 1998)
;
_computing_data_reduction
;
PROCESS-AUTO (Rigaku, 1998)
;
_computing_molecular_graphics
;
Mercury (Macrae <i>et al.</i>,  2020), ORTEP-3 for Windows (Farrugia,
2012)
;
_computing_publication_material
;
CrystalStructure Rigaku, 2019), PLATON (Spek, 2020), publCIF
(Westrip, 2010)
;
_computing_structure_refinement
;
<i>SHELXL2018/3</i> (Sheldrick, 2015b)
;
_computing_structure_solution
;
<i>SHELXT2018/3</i> (Sheldrick, 2015a)
;
_diffrn_ambient_temperature 93
_diffrn_detector_area_resol_mean 7.143
_diffrn_measured_fraction_theta_full 0.997
_diffrn_measured_fraction_theta_max 0.990
_diffrn_measurement_device_type 'Rigaku Saturn70'
_diffrn_measurement_method \w
_diffrn_radiation_type 'Mo K\a'
_diffrn_radiation_wavelength 0.71075
_diffrn_reflns_av_R_equivalents 0.0800
_diffrn_reflns_av_unetI/netI 0.0660
_diffrn_reflns_limit_h_max 11
_diffrn_reflns_limit_h_min -11
_diffrn_reflns_limit_k_max 15
_diffrn_reflns_limit_k_min -15
_diffrn_reflns_limit_l_max 30
_diffrn_reflns_limit_l_min -30
_diffrn_reflns_number 25401
_diffrn_reflns_theta_full 25.242
_diffrn_reflns_theta_max 27.485
_diffrn_reflns_theta_min 3.010
_diffrn_standards_number 0
_exptl_absorpt_coefficient_mu 2.158
_exptl_absorpt_correction_T_max 0.898
_exptl_absorpt_correction_T_min 0.461
_exptl_absorpt_correction_type multi-scan
_exptl_absorpt_process_details
;
(<i>REQAB</i>; Rigaku, 1998)
;
_exptl_crystal_colour purple
_exptl_crystal_density_diffrn 1.627
_exptl_crystal_density_method 'not measured'
_exptl_crystal_description block
_exptl_crystal_F_000 1248.00
_exptl_crystal_size_max 0.200
_exptl_crystal_size_mid 0.080
_exptl_crystal_size_min 0.050
_refine_diff_density_max 0.79
_refine_diff_density_min -1.07
_refine_ls_extinction_method none
_refine_ls_goodness_of_fit_ref 1.050
_refine_ls_hydrogen_treatment constr
_refine_ls_number_parameters 345
_refine_ls_number_reflns 5757
_refine_ls_number_restraints 0
_refine_ls_R_factor_all 0.0680
_refine_ls_R_factor_gt 0.0460
_refine_ls_shift/su_max 0.001
_refine_ls_structure_factor_coef Fsqd
_refine_ls_weighting_details 'w = 1/[\s^2^(Fo^2^)+(0.0620P)^2^+0.6421P] where P=(Fo^2^+2Fc^2^)/3'
_refine_ls_weighting_scheme calc
_refine_ls_wR_factor_gt 0.1208
_refine_ls_wR_factor_ref 0.1340
_reflns_number_gt 4100
_reflns_number_total 5757
_reflns_threshold_expression F^2^>2.0\s(F^2^)
_cod_data_source_file dj2012sup1.cif
_cod_data_source_block II
_cod_database_code 2243532

loop_
_space_group_symop_id
_space_group_symop_operation_xyz
1 +X,+Y,+Z
2 -X,1/2+Y,1/2-Z
3 -X,-Y,-Z
4 +X,-1/2-Y,-1/2+Z

loop_
_atom_site_type_symbol
_atom_site_label
_atom_site_fract_x
_atom_site_fract_y
_atom_site_fract_z
_atom_site_U_iso_or_equiv
_atom_site_adp_type
_atom_site_calc_flag
_atom_site_occupancy
_atom_site_disorder_assembly
_atom_site_disorder_group
Br Br1 0.09534(4) 0.75013(2) 0.04399(2) 0.03365(12) Uani d 1 . .
Mn Mn1 0.37395(6) 0.74975(3) 0.03376(2) 0.02720(14) Uani d 1 . .
O O1 0.6977(3) 0.77263(19) 0.02409(12) 0.0455(6) Uani d 1 . .
O O2 0.4042(4) 0.8863(2) 0.13644(11) 0.0659(8) Uani d 1 . .
O O3 0.3198(3) 0.96864(19) -0.02110(11) 0.0478(6) Uani d 1 . .
O O4 -0.0202(3) 0.4693(2) -0.19464(10) 0.0522(7) Uani d 1 . .
O O5 0.1200(2) 0.33393(18) -0.15029(8) 0.0358(5) Uani d 1 . .
O O6 0.2414(4) 0.2443(2) 0.17911(12) 0.0616(9) Uani d 1 . .
O O7 0.0767(3) 0.25994(16) 0.10327(10) 0.0372(5) Uani d 1 . .
N N1 0.3222(3) 0.64858(19) -0.03560(9) 0.0255(5) Uani d 1 . .
N N2 0.3736(3) 0.59349(19) 0.07024(9) 0.0265(5) Uani d 1 . .
C C1 0.5744(4) 0.7601(2) 0.02755(14) 0.0331(7) Uani d 1 . .
C C2 0.3926(4) 0.8304(3) 0.09774(14) 0.0400(8) Uani d 1 . .
C C3 0.3401(4) 0.8825(3) -0.00119(13) 0.0342(7) Uani d 1 . .
C C4 0.3949(4) 0.7704(3) -0.10815(15) 0.0380(8) Uani d 1 . .
H H1 0.459451 0.809647 -0.080705 0.046 Uiso calc 1 . .
C C5 0.3815(4) 0.8050(3) -0.16335(15) 0.0468(9) Uani d 1 . .
H H2 0.437453 0.867719 -0.173866 0.056 Uiso calc 1 . .
C C6 0.2868(5) 0.7494(3) -0.20404(16) 0.0489(10) Uani d 1 . .
H H3 0.273651 0.777152 -0.241603 0.059 Uiso calc 1 . .
C C7 0.2124(4) 0.6553(3) -0.19061(13) 0.0417(8) Uani d 1 . .
H H4 0.151309 0.616168 -0.219148 0.050 Uiso calc 1 . .
C C8 0.2262(3) 0.6154(3) -0.13391(12) 0.0308(7) Uani d 1 . .
C C9 0.3148(3) 0.6779(3) -0.09197(12) 0.0301(6) Uani d 1 . .
C C10 0.1627(3) 0.5137(2) -0.11728(11) 0.0283(6) Uani d 1 . .
C C11 0.1841(3) 0.4822(2) -0.06195(11) 0.0273(6) Uani d 1 . .
H H5 0.146315 0.412652 -0.050550 0.033 Uiso calc 1 . .
C C12 0.2616(3) 0.5524(2) -0.02203(12) 0.0251(6) Uani d 1 . .
C C13 0.2867(3) 0.5228(2) 0.03829(11) 0.0253(6) Uani d 1 . .
C C14 0.2265(3) 0.4258(2) 0.06018(12) 0.0284(6) Uani d 1 . .
H H6 0.161956 0.379064 0.036264 0.034 Uiso calc 1 . .
C C15 0.2605(3) 0.3983(2) 0.11581(12) 0.0276(6) Uani d 1 . .
C C16 0.3641(3) 0.4668(2) 0.15020(12) 0.0290(6) Uani d 1 . .
C C17 0.4186(3) 0.5636(2) 0.12506(11) 0.0271(6) Uani d 1 . .
C C18 0.4134(4) 0.4435(3) 0.20761(12) 0.0348(7) Uani d 1 . .
H H7 0.373534 0.381128 0.225729 0.042 Uiso calc 1 . .
C C19 0.5173(4) 0.5101(3) 0.23671(13) 0.0392(8) Uani d 1 . .
H H8 0.550979 0.492906 0.274893 0.047 Uiso calc 1 . .
C C20 0.5755(4) 0.6038(3) 0.21124(13) 0.0369(8) Uani d 1 . .
H H9 0.648519 0.649313 0.232167 0.044 Uiso calc 1 . .
C C21 0.5280(3) 0.6298(3) 0.15676(12) 0.0322(7) Uani d 1 . .
H H10 0.568787 0.693090 0.139770 0.039 Uiso calc 1 . .
C C22 0.0748(3) 0.4380(3) -0.15902(12) 0.0342(7) Uani d 1 . .
C C23 0.0446(5) 0.2485(3) -0.18631(15) 0.0476(10) Uani d 1 . .
H H11 0.043775 0.269435 -0.226591 0.057 Uiso calc 1 . .
H H12 -0.061144 0.238971 -0.177556 0.057 Uiso calc 1 . .
C C24 0.1315(5) 0.1432(3) -0.17463(17) 0.0592(11) Uani d 1 . .
H H13 0.081839 0.082438 -0.196838 0.071 Uiso calc 1 . .
H H14 0.135231 0.125364 -0.134315 0.071 Uiso calc 1 . .
H H15 0.234523 0.152836 -0.185052 0.071 Uiso calc 1 . .
C C25 0.1941(4) 0.2929(3) 0.13743(13) 0.0324(7) Uani d 1 . .
C C26 0.0195(4) 0.1492(3) 0.11252(15) 0.0412(8) Uani d 1 . .
H H16 -0.088192 0.144696 0.097417 0.049 Uiso calc 1 . .
H H17 0.026769 0.133367 0.153545 0.049 Uiso calc 1 . .
C C27 0.1078(5) 0.0658(3) 0.0841(2) 0.0663(12) Uani d 1 . .
H H18 0.059641 -0.007362 0.085839 0.080 Uiso calc 1 . .
H H19 0.210688 0.062260 0.103066 0.080 Uiso calc 1 . .
H H20 0.111507 0.087199 0.044501 0.080 Uiso calc 1 . .

loop_
_atom_site_aniso_label
_atom_site_aniso_U_11
_atom_site_aniso_U_22
_atom_site_aniso_U_33
_atom_site_aniso_U_12
_atom_site_aniso_U_13
_atom_site_aniso_U_23
Br1 0.0304(2) 0.03101(19) 0.0392(2) 0.00088(13) 0.00171(14) -0.00383(12)
Mn1 0.0290(3) 0.0223(2) 0.0293(2) -0.00015(18) -0.0018(2) -0.00277(17)
O1 0.0346(15) 0.0311(13) 0.0702(17) 0.0026(10) 0.0027(13) 0.0027(11)
O2 0.085(2) 0.0514(16) 0.0556(16) 0.0189(15) -0.0224(15) -0.0289(13)
O3 0.0572(16) 0.0252(12) 0.0606(15) 0.0045(11) 0.0037(13) 0.0056(11)
O4 0.0465(15) 0.0670(18) 0.0383(12) 0.0050(13) -0.0198(11) -0.0010(12)
O5 0.0377(12) 0.0377(12) 0.0302(11) -0.0082(10) -0.0056(9) -0.0087(9)
O6 0.070(2) 0.0594(18) 0.0497(16) -0.0249(14) -0.0218(15) 0.0294(12)
O7 0.0397(14) 0.0282(12) 0.0418(13) -0.0056(10) -0.0056(11) 0.0058(9)
N1 0.0261(13) 0.0241(12) 0.0259(12) 0.0008(10) -0.0002(10) -0.0010(9)
N2 0.0270(13) 0.0259(12) 0.0257(12) 0.0024(10) -0.0014(10) -0.0011(10)
C1 0.045(2) 0.0181(14) 0.0350(16) -0.0033(13) -0.0036(15) 0.0017(12)
C2 0.0393(19) 0.0360(18) 0.0423(18) 0.0075(15) -0.0079(15) -0.0064(15)
C3 0.0329(17) 0.0296(16) 0.0394(17) -0.0005(14) 0.0002(14) -0.0057(13)
C4 0.042(2) 0.0348(18) 0.0369(17) 0.0002(14) 0.0045(15) 0.0036(13)
C5 0.055(2) 0.043(2) 0.044(2) -0.0002(18) 0.0138(18) 0.0119(16)
C6 0.061(3) 0.051(2) 0.0350(18) 0.0026(19) 0.0100(18) 0.0139(16)
C7 0.047(2) 0.050(2) 0.0285(16) 0.0056(17) 0.0015(15) 0.0047(14)
C8 0.0326(17) 0.0323(16) 0.0268(14) 0.0072(13) 0.0000(13) 0.0004(12)
C9 0.0298(16) 0.0298(15) 0.0301(15) 0.0060(13) 0.0009(12) 0.0057(12)
C10 0.0251(15) 0.0330(16) 0.0260(14) 0.0062(13) -0.0011(12) 0.0001(12)
C11 0.0275(15) 0.0263(14) 0.0272(14) 0.0022(12) -0.0022(12) 0.0001(12)
C12 0.0259(15) 0.0248(14) 0.0240(13) 0.0029(12) -0.0002(11) 0.0022(11)
C13 0.0272(15) 0.0216(14) 0.0260(13) 0.0005(12) -0.0022(11) -0.0018(11)
C14 0.0311(16) 0.0259(14) 0.0267(14) 0.0003(13) -0.0037(12) -0.0010(11)
C15 0.0271(16) 0.0260(14) 0.0291(14) 0.0018(12) 0.0002(12) 0.0007(11)
C16 0.0298(16) 0.0322(16) 0.0239(13) 0.0048(13) -0.0027(12) -0.0008(12)
C17 0.0296(16) 0.0289(15) 0.0218(13) 0.0018(13) -0.0021(12) -0.0022(11)
C18 0.0425(19) 0.0378(17) 0.0236(14) 0.0040(15) 0.0002(13) 0.0015(12)
C19 0.046(2) 0.045(2) 0.0246(14) 0.0085(17) -0.0044(14) -0.0025(14)
C20 0.0384(18) 0.0401(18) 0.0300(16) 0.0040(15) -0.0079(14) -0.0103(13)
C21 0.0315(17) 0.0310(16) 0.0327(15) 0.0005(13) -0.0025(13) -0.0033(13)
C22 0.0305(17) 0.0468(19) 0.0246(14) 0.0010(15) -0.0010(13) -0.0032(13)
C23 0.051(2) 0.057(2) 0.0325(17) -0.0223(18) -0.0034(17) -0.0177(15)
C24 0.075(3) 0.045(2) 0.056(2) -0.016(2) 0.000(2) -0.0206(18)
C25 0.0337(18) 0.0309(15) 0.0318(16) -0.0003(14) -0.0003(13) 0.0052(13)
C26 0.045(2) 0.0267(16) 0.051(2) -0.0054(15) 0.0005(16) 0.0047(14)
C27 0.080(3) 0.0310(19) 0.091(3) 0.003(2) 0.023(3) -0.001(2)

loop_
_atom_type_symbol
_atom_type_description
_atom_type_scat_dispersion_real
_atom_type_scat_dispersion_imag
_atom_type_scat_source
C C 0.0033 0.0016
;
International Tables for Crystallography
(Vol. C, Tables 4.2.6.8 and 6.1.1.4)
;
H H 0.0000 0.0000
;
International Tables for Crystallography
(Vol. C, Table 6.1.1.4)
;
Br Br -0.2901 2.4595
;
International Tables for Crystallography
(Vol. C, Tables 4.2.6.8 and 6.1.1.4)
;
Mn Mn 0.3368 0.7283
;
International Tables for Crystallography
(Vol. C, Tables 4.2.6.8 and 6.1.1.4)
;
N N 0.0061 0.0033
;
International Tables for Crystallography
(Vol. C, Tables 4.2.6.8 and 6.1.1.4)
;
O O 0.0106 0.0060
;
International Tables for Crystallography
(Vol. C, Tables 4.2.6.8 and 6.1.1.4)
;

loop_
_geom_angle_atom_site_label_1
_geom_angle_atom_site_label_2
_geom_angle_atom_site_label_3
_geom_angle_site_symmetry_1
_geom_angle_site_symmetry_3
_geom_angle
_geom_angle_publ_flag
C2 Mn1 C1 . . 91.40(15) ?
C2 Mn1 C3 . . 84.91(15) ?
C1 Mn1 C3 . . 91.23(14) ?
C2 Mn1 N1 . . 171.30(13) ?
C1 Mn1 N1 . . 96.74(12) ?
C3 Mn1 N1 . . 97.94(11) ?
C2 Mn1 N2 . . 97.89(12) ?
C1 Mn1 N2 . . 98.04(11) ?
C3 Mn1 N2 . . 170.22(12) ?
N1 Mn1 N2 . . 77.97(9) ?
C2 Mn1 Br1 . . 85.68(11) ?
C1 Mn1 Br1 . . 175.86(9) ?
C3 Mn1 Br1 . . 85.59(10) ?
N1 Mn1 Br1 . . 86.34(7) ?
N2 Mn1 Br1 . . 85.29(7) ?
C22 O5 C23 . . 117.3(3) ?
C25 O7 C26 . . 116.8(2) ?
C12 N1 C9 . . 118.5(2) ?
C12 N1 Mn1 . . 112.39(18) ?
C9 N1 Mn1 . . 127.65(19) ?
C13 N2 C17 . . 118.1(2) ?
C13 N2 Mn1 . . 111.33(18) ?
C17 N2 Mn1 . . 128.58(19) ?
O1 C1 Mn1 . . 176.2(3) ?
O2 C2 Mn1 . . 176.4(3) ?
O3 C3 Mn1 . . 177.1(3) ?
C5 C4 C9 . . 120.6(3) ?
C5 C4 H1 . . 119.7 ?
C9 C4 H1 . . 119.7 ?
C4 C5 C6 . . 120.6(3) ?
C4 C5 H2 . . 119.7 ?
C6 C5 H2 . . 119.7 ?
C7 C6 C5 . . 120.7(3) ?
C7 C6 H3 . . 119.7 ?
C5 C6 H3 . . 119.7 ?
C6 C7 C8 . . 120.2(3) ?
C6 C7 H4 . . 119.9 ?
C8 C7 H4 . . 119.9 ?
C10 C8 C9 . . 117.9(3) ?
C10 C8 C7 . . 123.7(3) ?
C9 C8 C7 . . 118.4(3) ?
N1 C9 C4 . . 119.7(3) ?
N1 C9 C8 . . 121.0(3) ?
C4 C9 C8 . . 119.3(3) ?
C11 C10 C8 . . 119.2(3) ?
C11 C10 C22 . . 118.8(3) ?
C8 C10 C22 . . 122.1(3) ?
C10 C11 C12 . . 119.9(3) ?
C10 C11 H5 . . 120.0 ?
C12 C11 H5 . . 120.0 ?
N1 C12 C11 . . 122.9(3) ?
N1 C12 C13 . . 114.9(2) ?
C11 C12 C13 . . 122.1(3) ?
N2 C13 C14 . . 122.5(3) ?
N2 C13 C12 . . 115.1(2) ?
C14 C13 C12 . . 122.4(2) ?
C15 C14 C13 . . 120.3(3) ?
C15 C14 H6 . . 119.9 ?
C13 C14 H6 . . 119.9 ?
C14 C15 C16 . . 118.8(3) ?
C14 C15 C25 . . 118.5(3) ?
C16 C15 C25 . . 122.6(3) ?
C17 C16 C18 . . 118.9(3) ?
C17 C16 C15 . . 117.3(2) ?
C18 C16 C15 . . 123.8(3) ?
N2 C17 C21 . . 118.6(3) ?
N2 C17 C16 . . 122.5(3) ?
C21 C17 C16 . . 118.9(3) ?
C19 C18 C16 . . 120.2(3) ?
C19 C18 H7 . . 119.9 ?
C16 C18 H7 . . 119.9 ?
C18 C19 C20 . . 121.0(3) ?
C18 C19 H8 . . 119.5 ?
C20 C19 H8 . . 119.5 ?
C21 C20 C19 . . 120.2(3) ?
C21 C20 H9 . . 119.9 ?
C19 C20 H9 . . 119.9 ?
C20 C21 C17 . . 120.7(3) ?
C20 C21 H10 . . 119.6 ?
C17 C21 H10 . . 119.6 ?
O4 C22 O5 . . 126.2(3) ?
O4 C22 C10 . . 124.1(3) ?
O5 C22 C10 . . 109.7(2) ?
O5 C23 C24 . . 106.7(3) ?
O5 C23 H11 . . 110.4 ?
C24 C23 H11 . . 110.4 ?
O5 C23 H12 . . 110.4 ?
C24 C23 H12 . . 110.4 ?
H11 C23 H12 . . 108.6 ?
C23 C24 H13 . . 109.5 ?
C23 C24 H14 . . 109.5 ?
H13 C24 H14 . . 109.5 ?
C23 C24 H15 . . 109.5 ?
H13 C24 H15 . . 109.5 ?
H14 C24 H15 . . 109.5 ?
O6 C25 O7 . . 123.9(3) ?
O6 C25 C15 . . 125.3(3) ?
O7 C25 C15 . . 110.8(2) ?
O7 C26 C27 . . 110.0(3) ?
O7 C26 H16 . . 109.7 ?
C27 C26 H16 . . 109.7 ?
O7 C26 H17 . . 109.7 ?
C27 C26 H17 . . 109.7 ?
H16 C26 H17 . . 108.2 ?
C26 C27 H18 . . 109.5 ?
C26 C27 H19 . . 109.5 ?
H18 C27 H19 . . 109.5 ?
C26 C27 H20 . . 109.5 ?
H18 C27 H20 . . 109.5 ?
H19 C27 H20 . . 109.5 ?

loop_
_geom_bond_atom_site_label_1
_geom_bond_atom_site_label_2
_geom_bond_site_symmetry_2
_geom_bond_distance
_geom_bond_publ_flag
Br1 Mn1 . 2.5146(6) ?
Mn1 C2 . 1.798(3) ?
Mn1 C1 . 1.809(4) ?
Mn1 C3 . 1.809(3) ?
Mn1 N1 . 2.063(2) ?
Mn1 N2 . 2.068(2) ?
O1 C1 . 1.118(4) ?
O2 C2 . 1.135(4) ?
O3 C3 . 1.144(4) ?
O4 C22 . 1.195(4) ?
O5 C22 . 1.323(4) ?
O5 C23 . 1.457(4) ?
O6 C25 . 1.190(4) ?
O7 C25 . 1.318(4) ?
O7 C26 . 1.449(4) ?
N1 C12 . 1.328(4) ?
N1 C9 . 1.382(4) ?
N2 C13 . 1.333(3) ?
N2 C17 . 1.373(3) ?
C4 C5 . 1.371(5) ?
C4 C9 . 1.394(4) ?
C4 H1 . 0.9500 ?
C5 C6 . 1.389(6) ?
C5 H2 . 0.9500 ?
C6 C7 . 1.363(5) ?
C6 H3 . 0.9500 ?
C7 C8 . 1.425(4) ?
C7 H4 . 0.9500 ?
C8 C10 . 1.418(4) ?
C8 C9 . 1.422(4) ?
C10 C11 . 1.364(4) ?
C10 C22 . 1.506(4) ?
C11 C12 . 1.398(4) ?
C11 H5 . 0.9500 ?
C12 C13 . 1.473(4) ?
C13 C14 . 1.404(4) ?
C14 C15 . 1.368(4) ?
C14 H6 . 0.9500 ?
C15 C16 . 1.429(4) ?
C15 C25 . 1.508(4) ?
C16 C17 . 1.416(4) ?
C16 C18 . 1.419(4) ?
C17 C21 . 1.414(4) ?
C18 C19 . 1.358(4) ?
C18 H7 . 0.9500 ?
C19 C20 . 1.402(5) ?
C19 H8 . 0.9500 ?
C20 C21 . 1.358(4) ?
C20 H9 . 0.9500 ?
C21 H10 . 0.9500 ?
C23 C24 . 1.493(5) ?
C23 H11 . 0.9900 ?
C23 H12 . 0.9900 ?
C24 H13 . 0.9800 ?
C24 H14 . 0.9800 ?
C24 H15 . 0.9800 ?
C26 C27 . 1.478(5) ?
C26 H16 . 0.9900 ?
C26 H17 . 0.9900 ?
C27 H18 . 0.9800 ?
C27 H19 . 0.9800 ?
C27 H20 . 0.9800 ?

loop_
_geom_hbond_atom_site_label_D
_geom_hbond_atom_site_label_H
_geom_hbond_atom_site_label_A
_geom_hbond_site_symmetry_A
_geom_hbond_distance_DH
_geom_hbond_distance_HA
_geom_hbond_distance_DA
_geom_hbond_angle_DHA
C7 H4 O4 1_555 0.95 2.44 3.040(4) 121
C11 H5 Br1 3_565 0.95 2.92 3.789(3) 153
C14 H6 O7 1_555 0.95 2.33 2.659(3) 100
C18 H7 O6 1_555 0.95 2.25 2.883(5) 124
C19 H8 O2 2_645 0.95 2.47 3.373(4) 160
C20 H9 O6 2_655 0.95 2.51 3.383(4) 153

loop_
_geom_torsion_atom_site_label_1
_geom_torsion_atom_site_label_2
_geom_torsion_atom_site_label_3
_geom_torsion_atom_site_label_4
_geom_torsion_site_symmetry_1
_geom_torsion_site_symmetry_2
_geom_torsion_site_symmetry_3
_geom_torsion_site_symmetry_4
_geom_torsion
_geom_torsion_publ_flag
C9 C4 C5 C6 . . . . 0.6(6) ?
C4 C5 C6 C7 . . . . -4.0(6) ?
C5 C6 C7 C8 . . . . 2.6(6) ?
C6 C7 C8 C10 . . . . -174.7(3) ?
C6 C7 C8 C9 . . . . 2.0(5) ?
C12 N1 C9 C4 . . . . -171.2(3) ?
Mn1 N1 C9 C4 . . . . 23.8(4) ?
C12 N1 C9 C8 . . . . 8.9(4) ?
Mn1 N1 C9 C8 . . . . -156.1(2) ?
C5 C4 C9 N1 . . . . -175.8(3) ?
C5 C4 C9 C8 . . . . 4.1(5) ?
C10 C8 C9 N1 . . . . -8.5(4) ?
C7 C8 C9 N1 . . . . 174.6(3) ?
C10 C8 C9 C4 . . . . 171.6(3) ?
C7 C8 C9 C4 . . . . -5.3(4) ?
C9 C8 C10 C11 . . . . 2.4(4) ?
C7 C8 C10 C11 . . . . 179.1(3) ?
C9 C8 C10 C22 . . . . -176.4(3) ?
C7 C8 C10 C22 . . . . 0.3(5) ?
C8 C10 C11 C12 . . . . 3.0(4) ?
C22 C10 C11 C12 . . . . -178.2(3) ?
C9 N1 C12 C11 . . . . -3.3(4) ?
Mn1 N1 C12 C11 . . . . 163.9(2) ?
C9 N1 C12 C13 . . . . 174.6(2) ?
Mn1 N1 C12 C13 . . . . -18.2(3) ?
C10 C11 C12 N1 . . . . -2.7(4) ?
C10 C11 C12 C13 . . . . 179.5(3) ?
C17 N2 C13 C14 . . . . 7.2(4) ?
Mn1 N2 C13 C14 . . . . -158.3(2) ?
C17 N2 C13 C12 . . . . -171.3(2) ?
Mn1 N2 C13 C12 . . . . 23.2(3) ?
N1 C12 C13 N2 . . . . -3.5(4) ?
C11 C12 C13 N2 . . . . 174.4(3) ?
N1 C12 C13 C14 . . . . 178.0(3) ?
C11 C12 C13 C14 . . . . -4.1(4) ?
N2 C13 C14 C15 . . . . -2.4(4) ?
C12 C13 C14 C15 . . . . 176.0(3) ?
C13 C14 C15 C16 . . . . -3.2(4) ?
C13 C14 C15 C25 . . . . -179.7(3) ?
C14 C15 C16 C17 . . . . 3.7(4) ?
C25 C15 C16 C17 . . . . 180.0(3) ?
C14 C15 C16 C18 . . . . -176.8(3) ?
C25 C15 C16 C18 . . . . -0.5(5) ?
C13 N2 C17 C21 . . . . 170.9(3) ?
Mn1 N2 C17 C21 . . . . -26.4(4) ?
C13 N2 C17 C16 . . . . -6.5(4) ?
Mn1 N2 C17 C16 . . . . 156.1(2) ?
C18 C16 C17 N2 . . . . -178.4(3) ?
C15 C16 C17 N2 . . . . 1.1(4) ?
C18 C16 C17 C21 . . . . 4.2(4) ?
C15 C16 C17 C21 . . . . -176.3(3) ?
C17 C16 C18 C19 . . . . -3.5(4) ?
C15 C16 C18 C19 . . . . 177.0(3) ?
C16 C18 C19 C20 . . . . 1.2(5) ?
C18 C19 C20 C21 . . . . 0.3(5) ?
C19 C20 C21 C17 . . . . 0.5(5) ?
N2 C17 C21 C20 . . . . 179.7(3) ?
C16 C17 C21 C20 . . . . -2.8(4) ?
C23 O5 C22 O4 . . . . -1.8(5) ?
C23 O5 C22 C10 . . . . 178.8(3) ?
C11 C10 C22 O4 . . . . 135.9(3) ?
C8 C10 C22 O4 . . . . -45.3(5) ?
C11 C10 C22 O5 . . . . -44.7(4) ?
C8 C10 C22 O5 . . . . 134.1(3) ?
C22 O5 C23 C24 . . . . 171.0(3) ?
C26 O7 C25 O6 . . . . -10.5(5) ?
C26 O7 C25 C15 . . . . 168.4(3) ?
C14 C15 C25 O6 . . . . 159.9(4) ?
C16 C15 C25 O6 . . . . -16.4(5) ?
C14 C15 C25 O7 . . . . -18.9(4) ?
C16 C15 C25 O7 . . . . 164.7(3) ?
C25 O7 C26 C27 . . . . -83.7(4) ?

_cod_database_fobs_code 2243532
